data_7718357
loop_
_publ_author_name
'Brown, Ryan K.'
'Bunyan, Joseph N.'
'Agrawal, Ashi'
'Li, Guoyu'
'Dautoras, Dominykas'
'Sarker, Jagodish C.'
'Keat, Terng Tor'
'Hicks, Thomas'
'Hogarth, Graeme'
'Pugh, David'

_publ_section_title
;
 A revised understanding of the speciation of gold(III) dithiocarbamate
 complexes in solution.
;
_journal_issue 19
_journal_name_full 'Dalton transactions (Cambridge, England : 2003)'
_journal_page_first 7627
_journal_page_last 7640
_journal_paper_doi 10.1039/d5dt00240k
_journal_volume 54
_journal_year 2025
_chemical_formula_moiety 'C30 H28 Au N2 S4, Au Br2, C H2 Cl2'
_chemical_formula_sum 'C31 H30 Au2 Br2 Cl2 N2 S4'
_chemical_formula_weight 1183.46
_space_group_crystal_system triclinic
_space_group_IT_number 2
_space_group_name_Hall '-P 1'
_space_group_name_H-M_alt 'P -1'
_atom_sites_solution_hydrogens geom
_atom_sites_solution_primary dual
_audit_creation_date 2023-05-10
_audit_creation_method
;
Olex2 1.5
(compiled 2023.03.06 svn.rbb2c1857 for OlexSys, GUI svn.r6748)
;
_audit_update_record
;
2024-07-29 deposited with the CCDC.	2025-03-18 downloaded from the CCDC.
;
_cell_angle_alpha 99.425(2)
_cell_angle_beta 92.426(2)
_cell_angle_gamma 97.391(2)
_cell_formula_units_Z 2
_cell_length_a 9.6057(3)
_cell_length_b 13.9353(5)
_cell_length_c 14.0539(3)
_cell_measurement_reflns_used 9896
_cell_measurement_temperature 150.01(10)
_cell_measurement_theta_max 30.0090
_cell_measurement_theta_min 3.3230
_cell_volume 1836.55(10)
_computing_cell_refinement 'CrysAlisPro 1.171.42.81a (Rigaku OD, 2023)'
_computing_data_collection 'CrysAlisPro 1.171.42.81a (Rigaku OD, 2023)'
_computing_data_reduction 'CrysAlisPro 1.171.42.81a (Rigaku OD, 2023)'
_computing_molecular_graphics 'Olex2 1.5 (Dolomanov et al., 2009)'
_computing_publication_material 'Olex2 1.5 (Dolomanov et al., 2009)'
_computing_structure_refinement 'SHELXL 2018/3 (Sheldrick, 2015)'
_computing_structure_solution 'SHELXT 2018/2 (Sheldrick, 2018)'
_diffrn_ambient_environment N~2~
_diffrn_ambient_temperature 150.01(10)
_diffrn_detector 'CCD plate'
_diffrn_detector_area_resol_mean 15.9832
_diffrn_detector_type Sapphire3
_diffrn_measured_fraction_theta_full 0.998
_diffrn_measured_fraction_theta_max 0.857
_diffrn_measurement_details
;
List of Runs (angles in degrees, time in seconds):

  # Type    Start    End  Width  t~exp~   \w     \q     \k     \f   Frames
#--------------------------------------------------------------------------
  1  \w    -15.00  52.00   1.00   62.73    --   17.28 -99.00-180.00   67
  2  \w    -12.00  87.00   1.00   62.73    --   17.28  19.00 -60.00   99
  3  \w     31.00  58.00   1.00   62.73    --   17.28  57.00 -30.00   27
  4  \w      6.00  33.00   1.00   62.73    --   17.28 -57.00 -90.00   27
  5  \w      9.00  85.00   1.00   62.73    --   17.28  57.00   0.00   76
  6  \w    -39.00 -14.00   1.00   62.73    --  -17.75 -77.00-150.00   25
  7  \w    -29.00   9.00   1.00   62.73    --  -17.75 -77.00-120.00   38
  8  \w    -84.00 -27.00   1.00   62.73    --  -17.75 -57.00  90.00   57
  9  \w    -36.00   9.00   1.00   62.73    --  -17.75 -77.00   0.00   45
;
_diffrn_measurement_device 'four-circle diffractometer'
_diffrn_measurement_device_type 'Xcalibur, Sapphire3, Gemini'
_diffrn_measurement_method '\w scans'
_diffrn_orient_matrix_type 'CrysAlisPro convention (1999,Acta A55,543-557)'
_diffrn_orient_matrix_UB_11 0.0139755000
_diffrn_orient_matrix_UB_12 -0.0493310000
_diffrn_orient_matrix_UB_13 -0.0066160000
_diffrn_orient_matrix_UB_21 0.0652536000
_diffrn_orient_matrix_UB_22 0.0143980000
_diffrn_orient_matrix_UB_23 -0.0189243000
_diffrn_orient_matrix_UB_31 0.0333826000
_diffrn_orient_matrix_UB_32 0.0085224000
_diffrn_orient_matrix_UB_33 0.0471861000
_diffrn_radiation_monochromator graphite
_diffrn_radiation_probe x-ray
_diffrn_radiation_type 'Mo K\a'
_diffrn_radiation_wavelength 0.71073
_diffrn_reflns_av_R_equivalents 0.0237
_diffrn_reflns_av_unetI/netI 0.0391
_diffrn_reflns_Laue_measured_fraction_full 0.998
_diffrn_reflns_Laue_measured_fraction_max 0.857
_diffrn_reflns_limit_h_max 13
_diffrn_reflns_limit_h_min -13
_diffrn_reflns_limit_k_max 19
_diffrn_reflns_limit_k_min -18
_diffrn_reflns_limit_l_max 19
_diffrn_reflns_limit_l_min -19
_diffrn_reflns_number 19942
_diffrn_reflns_point_group_measured_fraction_full 0.998
_diffrn_reflns_point_group_measured_fraction_max 0.857
_diffrn_reflns_theta_full 25.242
_diffrn_reflns_theta_max 30.258
_diffrn_reflns_theta_min 2.788
_diffrn_source 'fine-focus sealed X-ray tube'
_diffrn_source_type 'Enhance (Mo) X-ray Source'
_exptl_absorpt_coefficient_mu 10.552
_exptl_absorpt_correction_T_max 0.365
_exptl_absorpt_correction_T_min 0.090
_exptl_absorpt_correction_type analytical
_exptl_absorpt_process_details
;
CrysAlisPro 1.171.42.81a (Rigaku Oxford Diffraction, 2023)
Analytical numeric absorption correction using a multifaceted crystal
model based on expressions derived by R.C. Clark & J.S. Reid.
(Clark, R. C. & Reid, J. S. (1995). Acta Cryst. A51, 887-897)
Empirical absorption correction using spherical harmonics,
implemented in SCALE3 ABSPACK scaling algorithm.
;
_exptl_crystal_colour yellow
_exptl_crystal_colour_primary yellow
_exptl_crystal_density_diffrn 2.140
_exptl_crystal_description block
_exptl_crystal_F_000 1112
_exptl_crystal_size_max 0.308
_exptl_crystal_size_mid 0.102
_exptl_crystal_size_min 0.076
_refine_diff_density_max 1.881
_refine_diff_density_min -0.993
_refine_diff_density_rms 0.135
_refine_ls_extinction_method none
_refine_ls_goodness_of_fit_ref 1.053
_refine_ls_hydrogen_treatment constr
_refine_ls_matrix_type full
_refine_ls_number_parameters 395
_refine_ls_number_reflns 9419
_refine_ls_number_restraints 6
_refine_ls_restrained_S_all 1.056
_refine_ls_R_factor_all 0.0420
_refine_ls_R_factor_gt 0.0316
_refine_ls_shift/su_max 0.002
_refine_ls_shift/su_mean 0.000
_refine_ls_structure_factor_coef Fsqd
_refine_ls_weighting_details 'w=1/[\s^2^(Fo^2^)+(0.0191P)^2^+1.8789P] where P=(Fo^2^+2Fc^2^)/3'
_refine_ls_weighting_scheme calc
_refine_ls_wR_factor_gt 0.0566
_refine_ls_wR_factor_ref 0.0598
_reflns_Friedel_coverage 0.000
_reflns_number_gt 8022
_reflns_number_total 9419
_reflns_threshold_expression 'I > 2\s(I)'
_cod_data_source_file d5dt00240k2.cif
_cod_data_source_block '[Au(p-tolyl2dtc)][AuBr2]'
_cod_depositor_comments 'Adding full bibliography for 7718352--7718363.cif.'
_cod_database_code 7718357
_shelx_shelxl_version_number 2018/3
_chemical_oxdiff_formula 'C30 H28 N2 Au2 Br2 S4'
_chemical_oxdiff_usercomment 'yellow rods'
_shelx_space_group_comment
;
The symmetry employed for this shelxl refinement is uniquely defined
by the following loop, which should always be used as a source of
symmetry information in preference to the above space-group names.
They are only intended as comments.
;
_shelx_estimated_absorpt_t_max 0.501
_shelx_estimated_absorpt_t_min 0.139
_olex2_refinement_description
;
1. Fixed Uiso
 At 1.2 times of:
  All C(H) groups, All C(H,H) groups
 At 1.5 times of:
  All C(H,H,H) groups
2. Uiso/Uaniso restraints and constraints
Uanis(C30) \\sim Ueq: with sigma of 0.05 and sigma for terminal atoms of 0.01
3.a Secondary CH2 refined with riding coordinates:
 C017(H01A,H01B)
3.b Aromatic/amide H refined with riding coordinates:
 C7(H7), C4(H4), C13(H13), C6(H6), C10(H10), C3(H3), C14(H14), C11(H11),
 C19(H19), C25(H25), C18(H18), C29(H29), C26(H26), C28(H28), C21(H21), C22(H22)
3.c Idealised Me refined as rotating group:
 C15(H15A,H15B,H15C), C8(H8A,H8B,H8C), C23(H23A,H23B,H23C), C30(H30A,H30B,H30C)
;
_olex2_submission_special_instructions 'No special instructions were received'
_oxdiff_exptl_absorpt_empirical_details
;
Empirical correction (ABSPACK) includes:
- Absorption correction using spherical harmonics
- Frame scaling
;
_oxdiff_exptl_absorpt_empirical_full_max 1.256
_oxdiff_exptl_absorpt_empirical_full_min 0.654

loop_
_space_group_symop_operation_xyz
'x, y, z'
'-x, -y, -z'

loop_
_atom_site_label
_atom_site_type_symbol
_atom_site_fract_x
_atom_site_fract_y
_atom_site_fract_z
_atom_site_U_iso_or_equiv
_atom_site_adp_type
_atom_site_occupancy
_atom_site_site_symmetry_order
_atom_site_calc_flag
_atom_site_refinement_flags_posn
_atom_site_refinement_flags_adp
_atom_site_refinement_flags_occupancy
_atom_site_disorder_assembly
_atom_site_disorder_group
Au1 Au 0.500000 0.500000 0.500000 0.02002(5) Uani 1 2 d S . P . .
S1 S 0.54279(10) 0.62981(7) 0.41418(7) 0.0233(2) Uani 1 1 d . . . . .
S2 S 0.37844(10) 0.44265(8) 0.34969(7) 0.0228(2) Uani 1 1 d . . . . .
N1 N 0.3946(3) 0.5872(2) 0.2429(2) 0.0229(7) Uani 1 1 d . . . . .
C7 C 0.3514(5) 0.7519(3) 0.2243(3) 0.0347(10) Uani 1 1 d . . . . .
H7 H 0.254918 0.734189 0.234350 0.042 Uiso 1 1 calc R U . . .
C4 C 0.6326(5) 0.8056(3) 0.1982(3) 0.0351(11) Uani 1 1 d . . . . .
H4 H 0.729594 0.824144 0.190375 0.042 Uiso 1 1 calc R U . . .
C13 C 0.0782(4) 0.4272(3) 0.1184(3) 0.0302(10) Uani 1 1 d . . . . .
H13 H -0.011984 0.399326 0.133465 0.036 Uiso 1 1 calc R U . . .
C6 C 0.3996(5) 0.8442(4) 0.2063(4) 0.0416(12) Uani 1 1 d . . . . .
H6 H 0.334829 0.889971 0.203814 0.050 Uiso 1 1 calc R U . . .
C10 C 0.3402(5) 0.5077(3) 0.0765(3) 0.0325(10) Uani 1 1 d . . . . .
H10 H 0.430607 0.535428 0.061571 0.039 Uiso 1 1 calc R U . . .
C5 C 0.5396(5) 0.8725(3) 0.1917(3) 0.0376(11) Uani 1 1 d . . . . .
C3 C 0.5868(4) 0.7117(3) 0.2159(3) 0.0296(9) Uani 1 1 d . . . . .
H3 H 0.651632 0.666233 0.219982 0.035 Uiso 1 1 calc R U . . .
C12 C 0.1176(4) 0.4065(3) 0.0249(3) 0.0302(10) Uani 1 1 d . . . . .
C14 C 0.1655(4) 0.4872(3) 0.1909(3) 0.0260(9) Uani 1 1 d . . . . .
H14 H 0.134689 0.502101 0.254353 0.031 Uiso 1 1 calc R U . . .
C2 C 0.4456(4) 0.6857(3) 0.2276(3) 0.0225(8) Uani 1 1 d . . . . .
C11 C 0.2492(5) 0.4494(4) 0.0046(3) 0.0352(11) Uani 1 1 d . . . . .
H11 H 0.277366 0.438620 -0.059826 0.042 Uiso 1 1 calc R U . . .
C9 C 0.2990(4) 0.5253(3) 0.1694(3) 0.0218(8) Uani 1 1 d . . . . .
C15 C 0.0205(5) 0.3403(4) -0.0526(3) 0.0440(12) Uani 1 1 d . . . . .
H15A H 0.045489 0.273615 -0.060251 0.066 Uiso 1 1 calc R U . . .
H15B H 0.029614 0.364881 -0.113810 0.066 Uiso 1 1 calc R U . . .
H15C H -0.076826 0.339454 -0.034058 0.066 Uiso 1 1 calc R U . . .
C1 C 0.4330(4) 0.5565(3) 0.3232(3) 0.0210(8) Uani 1 1 d . . . . .
C8 C 0.5877(6) 0.9721(4) 0.1669(5) 0.0616(17) Uani 1 1 d . . . . .
H8A H 0.595898 1.021858 0.225588 0.092 Uiso 1 1 calc R U . . .
H8B H 0.519026 0.987468 0.119978 0.092 Uiso 1 1 calc R U . . .
H8C H 0.679415 0.971933 0.138887 0.092 Uiso 1 1 calc R U . . .
Au2 Au 0.000000 0.500000 0.500000 0.02089(5) Uani 1 2 d S . P . .
S4 S -0.04470(10) 0.64402(8) 0.59704(7) 0.0256(2) Uani 1 1 d . . . . .
S3 S 0.20383(10) 0.61021(8) 0.49895(7) 0.0246(2) Uani 1 1 d . . . . .
N2 N 0.1870(3) 0.7783(2) 0.6166(3) 0.0267(8) Uani 1 1 d . . . . .
C19 C 0.4891(5) 0.8737(3) 0.4860(3) 0.0335(10) Uani 1 1 d . . . . .
H19 H 0.505324 0.898211 0.427614 0.040 Uiso 1 1 calc R U . . .
C25 C 0.0804(5) 0.8121(3) 0.7709(3) 0.0356(11) Uani 1 1 d . . . . .
H25 H 0.100777 0.750762 0.784889 0.043 Uiso 1 1 calc R U . . .
C16 C 0.1247(4) 0.6908(3) 0.5765(3) 0.0252(9) Uani 1 1 d . . . . .
C18 C 0.3516(4) 0.8458(3) 0.5080(3) 0.0296(9) Uani 1 1 d . . . . .
H18 H 0.274374 0.851267 0.465590 0.035 Uiso 1 1 calc R U . . .
C29 C 0.0910(5) 0.9319(4) 0.6664(4) 0.0438(12) Uani 1 1 d . . . . .
H29 H 0.118079 0.952504 0.607885 0.053 Uiso 1 1 calc R U . . .
C26 C 0.0117(6) 0.8730(4) 0.8359(4) 0.0489(14) Uani 1 1 d . . . . .
H26 H -0.015250 0.852418 0.894504 0.059 Uiso 1 1 calc R U . . .
C17 C 0.3300(4) 0.8101(3) 0.5929(3) 0.0276(9) Uani 1 1 d . . . . .
C28 C 0.0235(6) 0.9918(4) 0.7326(4) 0.0535(16) Uani 1 1 d . . . . .
H28 H 0.005594 1.053939 0.719395 0.064 Uiso 1 1 calc R U . . .
C23 C 0.7508(5) 0.8953(4) 0.5196(4) 0.0521(14) Uani 1 1 d . . . . .
H23A H 0.751440 0.891894 0.449388 0.078 Uiso 1 1 calc R U . . .
H23B H 0.811733 0.850206 0.540001 0.078 Uiso 1 1 calc R U . . .
H23C H 0.785415 0.962514 0.551823 0.078 Uiso 1 1 calc R U . . .
C20 C 0.6023(5) 0.8667(3) 0.5466(3) 0.0346(10) Uani 1 1 d . . . . .
C24 C 0.1186(4) 0.8422(3) 0.6858(3) 0.0291(9) Uani 1 1 d . . . . .
C27 C -0.0182(6) 0.9626(4) 0.8173(4) 0.0568(16) Uani 1 1 d . . . . .
C21 C 0.5760(5) 0.8295(4) 0.6306(4) 0.0409(12) Uani 1 1 d . . . . .
H21 H 0.653073 0.823561 0.672858 0.049 Uiso 1 1 calc R U . . .
C22 C 0.4412(5) 0.8008(4) 0.6546(3) 0.0379(11) Uani 1 1 d . . . . .
H22 H 0.425182 0.775177 0.712355 0.045 Uiso 1 1 calc R U . . .
C30 C -0.0969(8) 1.0286(6) 0.8883(5) 0.094(3) Uani 1 1 d . U . . .
H30A H -0.197675 1.016225 0.868909 0.141 Uiso 1 1 calc R U . . .
H30B H -0.061343 1.097595 0.887694 0.141 Uiso 1 1 calc R U . . .
H30C H -0.081906 1.014021 0.953542 0.141 Uiso 1 1 calc R U . . .
Au3 Au 0.87412(2) 0.59675(2) 0.30542(2) 0.03402(5) Uani 1 1 d . . . . .
Br2 Br 0.74064(5) 0.44017(4) 0.24401(3) 0.03960(11) Uani 1 1 d . . . . .
Br1 Br 0.99749(5) 0.75934(4) 0.34971(4) 0.04362(12) Uani 1 1 d . . . . .
Cl1 Cl 0.6500(2) 0.78086(19) -0.09830(17) 0.1097(8) Uani 1 1 d . . . . .
Cl2 Cl 0.3608(2) 0.80355(13) -0.05948(12) 0.0783(5) Uani 1 1 d . . . . .
C017 C 0.4931(7) 0.7293(5) -0.0560(5) 0.074(2) Uani 1 1 d . . . . .
H01A H 0.460981 0.664251 -0.096076 0.089 Uiso 1 1 calc R U . . .
H01B H 0.511193 0.719262 0.011320 0.089 Uiso 1 1 calc R U . . .

loop_
_atom_site_aniso_label
_atom_site_aniso_U_11
_atom_site_aniso_U_22
_atom_site_aniso_U_33
_atom_site_aniso_U_23
_atom_site_aniso_U_13
_atom_site_aniso_U_12
Au1 0.01972(10) 0.02344(12) 0.01763(10) 0.00618(8) 0.00100(8) 0.00231(8)
S1 0.0257(5) 0.0235(5) 0.0207(5) 0.0059(4) 0.0007(4) 0.0007(4)
S2 0.0240(5) 0.0240(5) 0.0202(4) 0.0058(4) -0.0003(4) 0.0006(4)
N1 0.0220(16) 0.0271(19) 0.0202(16) 0.0079(14) 0.0009(13) 0.0018(14)
C7 0.027(2) 0.033(3) 0.045(3) 0.007(2) -0.003(2) 0.0101(19)
C4 0.032(2) 0.036(3) 0.036(2) 0.012(2) -0.005(2) -0.005(2)
C13 0.023(2) 0.036(3) 0.032(2) 0.0116(19) -0.0038(18) 0.0015(18)
C6 0.046(3) 0.027(3) 0.052(3) 0.006(2) -0.015(2) 0.016(2)
C10 0.033(2) 0.037(3) 0.027(2) 0.0055(19) 0.0111(19) 0.002(2)
C5 0.050(3) 0.024(2) 0.036(2) 0.008(2) -0.020(2) -0.003(2)
C3 0.029(2) 0.030(2) 0.033(2) 0.0129(19) 0.0006(18) 0.0062(18)
C12 0.033(2) 0.029(2) 0.027(2) 0.0054(18) -0.0055(18) 0.0017(19)
C14 0.025(2) 0.037(3) 0.0175(18) 0.0071(17) 0.0017(16) 0.0054(18)
C2 0.024(2) 0.024(2) 0.0194(18) 0.0029(16) -0.0023(16) 0.0012(16)
C11 0.040(3) 0.041(3) 0.023(2) 0.0013(19) 0.0050(19) 0.003(2)
C9 0.024(2) 0.023(2) 0.0191(18) 0.0061(15) -0.0006(16) 0.0031(16)
C15 0.052(3) 0.038(3) 0.037(3) 0.000(2) -0.010(2) -0.002(2)
C1 0.0169(18) 0.024(2) 0.0219(18) 0.0042(16) 0.0030(15) 0.0026(16)
C8 0.065(4) 0.033(3) 0.084(4) 0.023(3) -0.024(3) -0.008(3)
Au2 0.01885(10) 0.01873(11) 0.02360(10) 0.00178(8) 0.00319(8) -0.00121(8)
S4 0.0219(5) 0.0208(5) 0.0317(5) -0.0011(4) 0.0060(4) -0.0010(4)
S3 0.0205(5) 0.0221(5) 0.0294(5) 0.0019(4) 0.0045(4) -0.0012(4)
N2 0.0243(17) 0.0169(18) 0.0361(19) 0.0013(15) 0.0025(15) -0.0034(14)
C19 0.042(3) 0.021(2) 0.037(2) 0.0071(19) 0.006(2) -0.0019(19)
C25 0.043(3) 0.027(3) 0.036(2) -0.001(2) -0.003(2) 0.011(2)
C16 0.024(2) 0.026(2) 0.026(2) 0.0077(17) -0.0020(17) 0.0022(17)
C18 0.032(2) 0.018(2) 0.037(2) 0.0063(18) -0.0022(19) -0.0021(18)
C29 0.046(3) 0.031(3) 0.053(3) 0.005(2) -0.009(2) 0.004(2)
C26 0.057(3) 0.052(4) 0.035(3) -0.011(2) -0.005(2) 0.021(3)
C17 0.025(2) 0.018(2) 0.036(2) 0.0009(17) -0.0001(18) -0.0070(17)
C28 0.063(4) 0.023(3) 0.069(4) -0.011(3) -0.028(3) 0.019(2)
C23 0.034(3) 0.052(4) 0.068(4) 0.011(3) 0.010(3) -0.009(2)
C20 0.029(2) 0.025(2) 0.045(3) -0.001(2) 0.006(2) -0.0040(19)
C24 0.026(2) 0.019(2) 0.038(2) -0.0028(18) -0.0030(19) 0.0012(17)
C27 0.065(4) 0.049(4) 0.050(3) -0.021(3) -0.023(3) 0.030(3)
C21 0.031(2) 0.047(3) 0.042(3) 0.009(2) -0.007(2) -0.005(2)
C22 0.030(2) 0.043(3) 0.038(3) 0.012(2) -0.005(2) -0.005(2)
C30 0.120(5) 0.095(5) 0.068(4) -0.024(4) -0.019(4) 0.073(4)
Au3 0.02995(9) 0.04394(12) 0.03346(9) 0.01432(8) 0.00558(7) 0.01399(8)
Br2 0.0376(2) 0.0442(3) 0.0407(3) 0.0122(2) 0.0110(2) 0.0105(2)
Br1 0.0366(3) 0.0492(3) 0.0478(3) 0.0160(2) 0.0010(2) 0.0069(2)
Cl1 0.1070(16) 0.121(2) 0.1116(17) 0.0529(15) -0.0032(14) 0.0183(14)
Cl2 0.1016(13) 0.0689(12) 0.0631(10) 0.0191(9) -0.0161(9) 0.0037(10)
C017 0.108(5) 0.049(4) 0.061(4) 0.020(3) -0.038(4) -0.010(4)

loop_
_atom_type_symbol
_atom_type_description
_atom_type_scat_dispersion_real
_atom_type_scat_dispersion_imag
_atom_type_scat_source
C C 0.0033 0.0016 'International Tables Vol C Tables 4.2.6.8 and 6.1.1.4'
H H 0.0000 0.0000 'International Tables Vol C Tables 4.2.6.8 and 6.1.1.4'
Au Au -2.0133 8.8022 'International Tables Vol C Tables 4.2.6.8 and 6.1.1.4'
Br Br -0.2901 2.4595 'International Tables Vol C Tables 4.2.6.8 and 6.1.1.4'
Cl Cl 0.1484 0.1585 'International Tables Vol C Tables 4.2.6.8 and 6.1.1.4'
N N 0.0061 0.0033 'International Tables Vol C Tables 4.2.6.8 and 6.1.1.4'
S S 0.1246 0.1234 'International Tables Vol C Tables 4.2.6.8 and 6.1.1.4'

loop_
_exptl_crystal_face_index_h
_exptl_crystal_face_index_k
_exptl_crystal_face_index_l
_exptl_crystal_face_perp_dist
12 -2 -10 0.1184
-13 2 8 0.1279
0 0 20 0.0463
0 0 -20 0.0286
-5 0 -18 0.0853
5 -1 18 0.1000
1 -19 -1 0.0399
2 17 4 0.0762
-5 9 -17 0.0894
0 20 -4 0.0493

loop_
_geom_angle_atom_site_label_1
_geom_angle_atom_site_label_2
_geom_angle_atom_site_label_3
_geom_angle
_geom_angle_site_symmetry_1
_geom_angle_site_symmetry_3
_geom_angle_publ_flag
S1 Au1 S1 180.0 2_666 . ?
S1 Au1 S2 75.35(3) . . ?
S1 Au1 S2 104.65(3) . 2_666 ?
S1 Au1 S2 104.65(3) 2_666 . ?
S1 Au1 S2 75.35(3) 2_666 2_666 ?
S2 Au1 S2 180.0 2_666 . ?
C1 S1 Au1 85.81(13) . . ?
C1 S2 Au1 86.10(13) . . ?
C9 N1 C2 118.0(3) . . ?
C1 N1 C2 120.5(3) . . ?
C1 N1 C9 121.5(3) . . ?
C6 C7 H7 120.6 . . ?
C2 C7 H7 120.6 . . ?
C2 C7 C6 118.8(4) . . ?
C5 C4 H4 119.4 . . ?
C5 C4 C3 121.2(4) . . ?
C3 C4 H4 119.4 . . ?
C12 C13 H13 118.9 . . ?
C12 C13 C14 122.2(4) . . ?
C14 C13 H13 118.9 . . ?
C7 C6 H6 119.0 . . ?
C7 C6 C5 122.1(4) . . ?
C5 C6 H6 119.0 . . ?
C11 C10 H10 120.2 . . ?
C9 C10 H10 120.2 . . ?
C9 C10 C11 119.6(4) . . ?
C4 C5 C6 118.0(4) . . ?
C4 C5 C8 121.2(5) . . ?
C6 C5 C8 120.8(5) . . ?
C4 C3 H3 120.5 . . ?
C2 C3 C4 118.9(4) . . ?
C2 C3 H3 120.5 . . ?
C13 C12 C11 117.6(4) . . ?
C13 C12 C15 121.0(4) . . ?
C11 C12 C15 121.4(4) . . ?
C13 C14 H14 120.6 . . ?
C13 C14 C9 118.8(4) . . ?
C9 C14 H14 120.6 . . ?
C7 C2 N1 119.0(4) . . ?
C7 C2 C3 121.0(4) . . ?
C3 C2 N1 119.9(4) . . ?
C10 C11 C12 121.3(4) . . ?
C10 C11 H11 119.3 . . ?
C12 C11 H11 119.3 . . ?
C10 C9 N1 118.7(3) . . ?
C10 C9 C14 120.4(4) . . ?
C14 C9 N1 120.9(3) . . ?
C12 C15 H15A 109.5 . . ?
C12 C15 H15B 109.5 . . ?
C12 C15 H15C 109.5 . . ?
H15A C15 H15B 109.5 . . ?
H15A C15 H15C 109.5 . . ?
H15B C15 H15C 109.5 . . ?
S2 C1 S1 112.6(2) . . ?
N1 C1 S1 122.7(3) . . ?
N1 C1 S2 124.7(3) . . ?
C5 C8 H8A 109.5 . . ?
C5 C8 H8B 109.5 . . ?
C5 C8 H8C 109.5 . . ?
H8A C8 H8B 109.5 . . ?
H8A C8 H8C 109.5 . . ?
H8B C8 H8C 109.5 . . ?
S4 Au2 S4 180.0 2_566 . ?
S3 Au2 S4 75.63(4) . . ?
S3 Au2 S4 104.37(4) 2_566 . ?
S3 Au2 S4 104.37(4) . 2_566 ?
S3 Au2 S4 75.63(4) 2_566 2_566 ?
S3 Au2 S3 180.0 2_566 . ?
C16 S4 Au2 85.47(15) . . ?
C16 S3 Au2 86.03(14) . . ?
C16 N2 C17 119.0(4) . . ?
C16 N2 C24 121.4(3) . . ?
C24 N2 C17 119.5(3) . . ?
C18 C19 H19 119.2 . . ?
C20 C19 H19 119.2 . . ?
C20 C19 C18 121.7(4) . . ?
C26 C25 H25 120.5 . . ?
C24 C25 H25 120.5 . . ?
C24 C25 C26 119.0(5) . . ?
S3 C16 S4 112.7(2) . . ?
N2 C16 S4 124.0(3) . . ?
N2 C16 S3 123.3(3) . . ?
C19 C18 H18 120.8 . . ?
C17 C18 C19 118.4(4) . . ?
C17 C18 H18 120.8 . . ?
C28 C29 H29 120.2 . . ?
C24 C29 H29 120.2 . . ?
C24 C29 C28 119.6(5) . . ?
C25 C26 H26 119.3 . . ?
C27 C26 C25 121.4(5) . . ?
C27 C26 H26 119.3 . . ?
C18 C17 N2 119.4(4) . . ?
C22 C17 N2 119.1(4) . . ?
C22 C17 C18 121.4(4) . . ?
C29 C28 H28 119.5 . . ?
C27 C28 C29 121.0(5) . . ?
C27 C28 H28 119.5 . . ?
H23A C23 H23B 109.5 . . ?
H23A C23 H23C 109.5 . . ?
H23B C23 H23C 109.5 . . ?
C20 C23 H23A 109.5 . . ?
C20 C23 H23B 109.5 . . ?
C20 C23 H23C 109.5 . . ?
C19 C20 C23 120.4(4) . . ?
C19 C20 C21 118.1(4) . . ?
C21 C20 C23 121.5(4) . . ?
C25 C24 N2 119.3(4) . . ?
C29 C24 N2 120.2(4) . . ?
C29 C24 C25 120.5(4) . . ?
C26 C27 C30 121.3(6) . . ?
C28 C27 C26 118.5(5) . . ?
C28 C27 C30 120.2(6) . . ?
C20 C21 H21 119.1 . . ?
C22 C21 C20 121.9(4) . . ?
C22 C21 H21 119.1 . . ?
C17 C22 H22 120.7 . . ?
C21 C22 C17 118.6(4) . . ?
C21 C22 H22 120.7 . . ?
C27 C30 H30A 109.5 . . ?
C27 C30 H30B 109.5 . . ?
C27 C30 H30C 109.5 . . ?
H30A C30 H30B 109.5 . . ?
H30A C30 H30C 109.5 . . ?
H30B C30 H30C 109.5 . . ?
Br1 Au3 Br2 173.175(17) . . ?
Cl1 C017 H01A 109.2 . . ?
Cl1 C017 H01B 109.2 . . ?
Cl2 C017 Cl1 112.0(3) . . ?
Cl2 C017 H01A 109.2 . . ?
Cl2 C017 H01B 109.2 . . ?
H01A C017 H01B 107.9 . . ?

loop_
_geom_bond_atom_site_label_1
_geom_bond_atom_site_label_2
_geom_bond_distance
_geom_bond_site_symmetry_2
_geom_bond_publ_flag
Au1 S1 2.3369(9) 2_666 ?
Au1 S1 2.3369(9) . ?
Au1 S2 2.3372(9) . ?
Au1 S2 2.3372(9) 2_666 ?
S1 C1 1.724(4) . ?
S2 C1 1.711(4) . ?
N1 C2 1.450(5) . ?
N1 C9 1.442(5) . ?
N1 C1 1.325(5) . ?
C7 H7 0.9500 . ?
C7 C6 1.378(6) . ?
C7 C2 1.377(6) . ?
C4 H4 0.9500 . ?
C4 C5 1.381(7) . ?
C4 C3 1.392(6) . ?
C13 H13 0.9500 . ?
C13 C12 1.378(6) . ?
C13 C14 1.382(6) . ?
C6 H6 0.9500 . ?
C6 C5 1.386(7) . ?
C10 H10 0.9500 . ?
C10 C11 1.385(6) . ?
C10 C9 1.374(5) . ?
C5 C8 1.507(6) . ?
C3 H3 0.9500 . ?
C3 C2 1.383(5) . ?
C12 C11 1.389(6) . ?
C12 C15 1.506(6) . ?
C14 H14 0.9500 . ?
C14 C9 1.389(5) . ?
C11 H11 0.9500 . ?
C15 H15A 0.9800 . ?
C15 H15B 0.9800 . ?
C15 H15C 0.9800 . ?
C8 H8A 0.9800 . ?
C8 H8B 0.9800 . ?
C8 H8C 0.9800 . ?
Au2 S4 2.3339(10) 2_566 ?
Au2 S4 2.3339(10) . ?
Au2 S3 2.3300(9) . ?
Au2 S3 2.3299(9) 2_566 ?
S4 C16 1.727(4) . ?
S3 C16 1.707(4) . ?
N2 C16 1.312(5) . ?
N2 C17 1.457(5) . ?
N2 C24 1.447(5) . ?
C19 H19 0.9500 . ?
C19 C18 1.390(6) . ?
C19 C20 1.377(6) . ?
C25 H25 0.9500 . ?
C25 C26 1.389(7) . ?
C25 C24 1.380(6) . ?
C18 H18 0.9500 . ?
C18 C17 1.380(6) . ?
C29 H29 0.9500 . ?
C29 C28 1.385(7) . ?
C29 C24 1.377(6) . ?
C26 H26 0.9500 . ?
C26 C27 1.380(8) . ?
C17 C22 1.379(6) . ?
C28 H28 0.9500 . ?
C28 C27 1.379(8) . ?
C23 H23A 0.9800 . ?
C23 H23B 0.9800 . ?
C23 H23C 0.9800 . ?
C23 C20 1.512(6) . ?
C20 C21 1.385(6) . ?
C27 C30 1.534(8) . ?
C21 H21 0.9500 . ?
C21 C22 1.377(6) . ?
C22 H22 0.9500 . ?
C30 H30A 0.9800 . ?
C30 H30B 0.9800 . ?
C30 H30C 0.9800 . ?
Au3 Br2 2.3915(5) . ?
Au3 Br1 2.3896(6) . ?
Cl1 C017 1.755(7) . ?
Cl2 C017 1.743(7) . ?
C017 H01A 0.9900 . ?
C017 H01B 0.9900 . ?

loop_
_geom_torsion_atom_site_label_1
_geom_torsion_atom_site_label_2
_geom_torsion_atom_site_label_3
_geom_torsion_atom_site_label_4
_geom_torsion
_geom_torsion_site_symmetry_1
_geom_torsion_site_symmetry_2
_geom_torsion_site_symmetry_3
_geom_torsion_site_symmetry_4
_geom_torsion_publ_flag
Au1 S1 C1 S2 -3.86(19) . . . . ?
Au1 S1 C1 N1 175.0(3) . . . . ?
Au1 S2 C1 S1 3.86(19) . . . . ?
Au1 S2 C1 N1 -175.0(3) . . . . ?
C7 C6 C5 C4 -1.7(7) . . . . ?
C7 C6 C5 C8 176.7(5) . . . . ?
C4 C3 C2 N1 177.9(4) . . . . ?
C4 C3 C2 C7 -1.7(6) . . . . ?
C13 C12 C11 C10 2.7(7) . . . . ?
C13 C14 C9 N1 -179.2(4) . . . . ?
C13 C14 C9 C10 3.5(6) . . . . ?
C6 C7 C2 N1 -177.7(4) . . . . ?
C6 C7 C2 C3 1.9(7) . . . . ?
C5 C4 C3 C2 -0.3(7) . . . . ?
C3 C4 C5 C6 1.9(7) . . . . ?
C3 C4 C5 C8 -176.5(5) . . . . ?
C12 C13 C14 C9 -2.1(6) . . . . ?
C14 C13 C12 C11 -0.9(7) . . . . ?
C14 C13 C12 C15 179.6(4) . . . . ?
C2 N1 C9 C10 56.6(5) . . . . ?
C2 N1 C9 C14 -120.8(4) . . . . ?
C2 N1 C1 S1 0.6(5) . . . . ?
C2 N1 C1 S2 179.3(3) . . . . ?
C2 C7 C6 C5 -0.2(7) . . . . ?
C11 C10 C9 N1 -179.2(4) . . . . ?
C11 C10 C9 C14 -1.8(7) . . . . ?
C9 N1 C2 C7 64.9(5) . . . . ?
C9 N1 C2 C3 -114.8(4) . . . . ?
C9 N1 C1 S1 -177.9(3) . . . . ?
C9 N1 C1 S2 0.8(5) . . . . ?
C9 C10 C11 C12 -1.3(7) . . . . ?
C15 C12 C11 C10 -177.9(4) . . . . ?
C1 N1 C2 C7 -113.7(4) . . . . ?
C1 N1 C2 C3 66.6(5) . . . . ?
C1 N1 C9 C10 -124.8(4) . . . . ?
C1 N1 C9 C14 57.8(5) . . . . ?
Au2 S4 C16 S3 3.48(19) . . . . ?
Au2 S4 C16 N2 -175.9(4) . . . . ?
Au2 S3 C16 S4 -3.48(19) . . . . ?
Au2 S3 C16 N2 175.9(3) . . . . ?
N2 C17 C22 C21 178.9(4) . . . . ?
C19 C18 C17 N2 -178.6(4) . . . . ?
C19 C18 C17 C22 -0.7(7) . . . . ?
C19 C20 C21 C22 -0.6(8) . . . . ?
C25 C26 C27 C28 -0.9(8) . . . . ?
C25 C26 C27 C30 178.7(5) . . . . ?
C16 N2 C17 C18 80.6(5) . . . . ?
C16 N2 C17 C22 -97.4(5) . . . . ?
C16 N2 C24 C25 61.1(5) . . . . ?
C16 N2 C24 C29 -118.4(5) . . . . ?
C18 C19 C20 C23 178.6(4) . . . . ?
C18 C19 C20 C21 0.9(7) . . . . ?
C18 C17 C22 C21 1.0(7) . . . . ?
C29 C28 C27 C26 1.5(8) . . . . ?
C29 C28 C27 C30 -178.1(5) . . . . ?
C26 C25 C24 N2 -178.5(4) . . . . ?
C26 C25 C24 C29 1.0(7) . . . . ?
C17 N2 C16 S4 -179.4(3) . . . . ?
C17 N2 C16 S3 1.3(5) . . . . ?
C17 N2 C24 C25 -117.0(4) . . . . ?
C17 N2 C24 C29 63.6(5) . . . . ?
C28 C29 C24 N2 179.0(4) . . . . ?
C28 C29 C24 C25 -0.5(7) . . . . ?
C23 C20 C21 C22 -178.3(5) . . . . ?
C20 C19 C18 C17 -0.2(7) . . . . ?
C20 C21 C22 C17 -0.3(8) . . . . ?
C24 N2 C16 S4 2.6(6) . . . . ?
C24 N2 C16 S3 -176.7(3) . . . . ?
C24 N2 C17 C18 -101.4(5) . . . . ?
C24 N2 C17 C22 80.7(5) . . . . ?
C24 C25 C26 C27 -0.3(7) . . . . ?
C24 C29 C28 C27 -0.8(8) . . . . ?

loop_
_exptl_oxdiff_crystal_face_indexfrac_h
_exptl_oxdiff_crystal_face_indexfrac_k
_exptl_oxdiff_crystal_face_indexfrac_l
_exptl_oxdiff_crystal_face_x
_exptl_oxdiff_crystal_face_y
_exptl_oxdiff_crystal_face_z
12.0371 -2.0349 -9.7171 0.3329 0.9401 -0.0740
-12.5760 2.1216 8.0505 -0.3337 -0.9424 -0.0219
-0.1025 0.0586 19.5042 -0.1334 -0.3749 0.9174
0.2673 -0.0862 -19.5117 0.1371 0.3854 -0.9125
-5.2446 0.2709 -17.5217 0.0293 -0.0067 -0.9995
5.3036 -1.0257 17.6250 0.0081 -0.0022 1.0000
0.5426 -19.1841 -0.5787 0.9578 -0.2299 -0.1727
2.0713 17.3339 4.3361 -0.8548 0.3027 0.4215
-5.4150 9.2446 -16.9575 -0.4195 0.1007 -0.9021
-0.4839 19.5316 -4.4169 -0.9411 0.3332 -0.0581
